data_7240635
loop_
_publ_author_name
'Rakhimova, Elena B.'
'Kirsanov, Victor Yu.'
'Tret'yakova, Elena V.'
'Khalilov, Leonard M.'
'Ibragimov, Askhat G.'
'Dzhemileva, Lilya U.'
'D'yakonov, Vladimir A.'
'Dzhemilev, Usein M.'

_publ_section_title
;
 Synthesis, structure, and antitumor activity of 2,9-disubstituted
 perhydro 2,3a,7b,9,10a,14b-hexaazadibenzotetracenes
;
_journal_issue 36
_journal_name_full 'RSC Advances'
_journal_page_first 21039
_journal_page_last 21048
_journal_paper_doi 10.1039/D0RA03209C
_journal_volume 10
_journal_year 2020
_chemical_formula_moiety 'C32 H56 N6, 2(C H Cl3)'
_chemical_formula_sum 'C34 H58 Cl6 N6'
_chemical_formula_weight 763.56
_space_group_crystal_system triclinic
_space_group_IT_number 2
_space_group_name_Hall '-P 1'
_space_group_name_H-M_alt 'P -1'
_atom_sites_solution_hydrogens geom
_atom_sites_solution_primary direct
_audit_creation_date 2019-07-08
_audit_creation_method
;
Olex2 1.2
(compiled 2018.05.29 svn.r3508 for OlexSys, GUI svn.r5506)
;
_audit_update_record
;
2019-12-23 deposited with the CCDC.	2020-05-20 downloaded from the CCDC.
;
_cell_angle_alpha 78.370(9)
_cell_angle_beta 85.218(8)
_cell_angle_gamma 72.376(9)
_cell_formula_units_Z 2
_cell_length_a 10.1228(10)
_cell_length_b 10.5481(11)
_cell_length_c 19.5768(19)
_cell_measurement_reflns_used 1756
_cell_measurement_temperature 293(2)
_cell_measurement_theta_max 21.0750
_cell_measurement_theta_min 2.1040
_cell_volume 1950.8(4)
_computing_cell_refinement
;
CrysAlisPro, Agilent Technologies,
Version 1.171.37.35 (release 13-08-2014 CrysAlis171 .NET)
(compiled Aug 13 2014,18:06:01)
;
_computing_data_collection
;
CrysAlisPro, Agilent Technologies,
Version 1.171.37.35 (release 13-08-2014 CrysAlis171 .NET)
(compiled Aug 13 2014,18:06:01)
;
_computing_data_reduction
;
CrysAlisPro, Agilent Technologies,
Version 1.171.37.35 (release 13-08-2014 CrysAlis171 .NET)
(compiled Aug 13 2014,18:06:01)
;
_computing_molecular_graphics 'Olex2 (Dolomanov et al., 2009)'
_computing_publication_material 'Olex2 (Dolomanov et al., 2009)'
_computing_structure_refinement 'ShelXL (Sheldrick, 2015)'
_computing_structure_solution 'ShelXS (Sheldrick, 2008)'
_diffrn_ambient_temperature 293(2)
_diffrn_detector 'CCD plate'
_diffrn_detector_area_resol_mean 16.1709
_diffrn_detector_type Eos
_diffrn_measured_fraction_theta_full 1.000
_diffrn_measured_fraction_theta_max 1.000
_diffrn_measurement_details
;
#__ type_ start__ end____ width___ exp.time_
  1 omega    1.00   81.00   1.0000   18.8550
omega____ theta____ kappa____ phi______ frames
    -       16.8699   57.0000  120.0000 80

#__ type_ start__ end____ width___ exp.time_
  2 omega  -20.00   22.00   1.0000   18.8550
omega____ theta____ kappa____ phi______ frames
    -      -16.0886  -99.0000  -60.0000 42

#__ type_ start__ end____ width___ exp.time_
  3 omega  -37.00   29.00   1.0000   18.8550
omega____ theta____ kappa____ phi______ frames
    -       16.8699  -57.0000 -150.0000 66

#__ type_ start__ end____ width___ exp.time_
  4 omega   23.00   58.00   1.0000   18.8550
omega____ theta____ kappa____ phi______ frames
    -       16.8699   57.0000 -180.0000 35

#__ type_ start__ end____ width___ exp.time_
  5 omega  -51.00   44.00   1.0000   18.8550
omega____ theta____ kappa____ phi______ frames
    -       16.8699  -77.0000    0.0000 95

#__ type_ start__ end____ width___ exp.time_
  6 omega  -89.00  -32.00   1.0000   18.8550
omega____ theta____ kappa____ phi______ frames
    -      -16.0886  178.0000 -180.0000 57
;
_diffrn_measurement_device 'four-circle diffractometer'
_diffrn_measurement_device_type 'Xcalibur, Eos'
_diffrn_measurement_method '\w scans'
_diffrn_orient_matrix_UB_11 -0.0180795000
_diffrn_orient_matrix_UB_12 0.0707657000
_diffrn_orient_matrix_UB_13 -0.0009860000
_diffrn_orient_matrix_UB_21 -0.0519370000
_diffrn_orient_matrix_UB_22 -0.0051928000
_diffrn_orient_matrix_UB_23 0.0261704000
_diffrn_orient_matrix_UB_31 0.0488256000
_diffrn_orient_matrix_UB_32 -0.0110050000
_diffrn_orient_matrix_UB_33 0.0261394000
_diffrn_radiation_monochromator graphite
_diffrn_radiation_probe x-ray
_diffrn_radiation_type MoK\a
_diffrn_radiation_wavelength 0.71073
_diffrn_reflns_av_R_equivalents 0.0824
_diffrn_reflns_av_unetI/netI 0.2015
_diffrn_reflns_Laue_measured_fraction_full 0.999
_diffrn_reflns_Laue_measured_fraction_max 0.845
_diffrn_reflns_limit_h_max 12
_diffrn_reflns_limit_h_min -12
_diffrn_reflns_limit_k_max 13
_diffrn_reflns_limit_k_min -12
_diffrn_reflns_limit_l_max 23
_diffrn_reflns_limit_l_min -24
_diffrn_reflns_number 16427
_diffrn_reflns_point_group_measured_fraction_full 0.999
_diffrn_reflns_point_group_measured_fraction_max 0.845
_diffrn_reflns_theta_full 25.242
_diffrn_reflns_theta_max 29.249
_diffrn_reflns_theta_min 2.112
_diffrn_source 'Enhance (Mo) X-ray Source'
_diffrn_source_type 'Agilent XCalibur (EOS, Gemini)'
_exptl_absorpt_coefficient_mu 0.473
_exptl_absorpt_correction_T_max 1.00000
_exptl_absorpt_correction_T_min 0.56620
_exptl_absorpt_correction_type multi-scan
_exptl_absorpt_process_details
;
CrysAlisPro, Agilent Technologies,
Version 1.171.37.35 (release 13-08-2014 CrysAlis171 .NET)
(compiled Aug 13 2014,18:06:01)
Empirical absorption correction using spherical harmonics,
 implemented in SCALE3 ABSPACK scaling algorithm.
;
_exptl_crystal_colour colourless
_exptl_crystal_density_diffrn 1.300
_exptl_crystal_description plank
_exptl_crystal_F_000 812.0
_refine_diff_density_max 0.322
_refine_diff_density_min -0.303
_refine_diff_density_rms 0.050
_refine_ls_extinction_method none
_refine_ls_goodness_of_fit_ref 0.872
_refine_ls_hydrogen_treatment constr
_refine_ls_matrix_type full
_refine_ls_number_parameters 415
_refine_ls_number_reflns 8968
_refine_ls_number_restraints 0
_refine_ls_restrained_S_all 0.872
_refine_ls_R_factor_all 0.2600
_refine_ls_R_factor_gt 0.0751
_refine_ls_shift/su_max 0.000
_refine_ls_shift/su_mean 0.000
_refine_ls_structure_factor_coef Fsqd
_refine_ls_weighting_details 'w=1/[\s^2^(Fo^2^)+(0.1000P)^2^] where P=(Fo^2^+2Fc^2^)/3'
_refine_ls_weighting_scheme calc
_refine_ls_wR_factor_gt 0.1721
_refine_ls_wR_factor_ref 0.2723
_reflns_Friedel_coverage 0.000
_reflns_number_gt 2594
_reflns_number_total 8968
_reflns_threshold_expression 'I > 2\s(I)'
_cod_data_source_file d0ra03209c2.cif
_cod_data_source_block kvy-83-24
_cod_depositor_comments 'Adding full bibliography for 7240635.cif.'
_cod_database_code 7240635
_shelxl_version_number 2013-4
_shelx_space_group_comment
;
The symmetry employed for this shelxl refinement is uniquely defined
by the following loop, which should always be used as a source of
symmetry information in preference to the above space-group names.
They are only intended as comments.
;
_olex2_refinement_description
;
1. Fixed Uiso
 At 1.2 times of:
  All C(H) groups, All C(H,H) groups
2.a Ternary CH refined with riding coordinates:
 C16(H16), C14E(H14E), C14D(H14D), C10B(H10C), C14A(H14A), C3B(H3B),
 C1''(H1''), C7A(H7A), C1'(H1'), C15(H15)
2.b Secondary CH2 refined with riding coordinates:
 C10(H10A,H10B), C8(H8A,H8B), C3(H3A,H3C), C1(H1A,H1B), C7(H7B,H7C), C11(H11A,
 H11B), C14(H14B,H14C), C7'(H7'A,H7'B), C13(H13A,H13B), C7''(H7'C,H7'D),
 C12(H12A,H12B), C6(H6A,H6B), C4(H4A,H4B), C2'(H2'A,H2'B), C5(H5A,H5B),
 C6''(H6'A,H6'B), C2''(H2'C,H2'D), C3''(H3'A,H3'B), C3'(H3'C,H3'D), C4''(H4'A,
 H4'B), C6'(H6'C,H6'D), C5'(H5'A,H5'B), C4'(H4'C,H4'D), C5''(H5'C,H5'D)
;

loop_
_space_group_symop_operation_xyz
'x, y, z'
'-x, -y, -z'

loop_
_atom_site_label
_atom_site_type_symbol
_atom_site_fract_x
_atom_site_fract_y
_atom_site_fract_z
_atom_site_U_iso_or_equiv
_atom_site_adp_type
_atom_site_occupancy
_atom_site_site_symmetry_order
_atom_site_calc_flag
_atom_site_refinement_flags_posn
_atom_site_refinement_flags_adp
_atom_site_refinement_flags_occupancy
_atom_site_disorder_assembly
_atom_site_disorder_group
Cl6 Cl 0.90471(16) 0.1526(2) 0.43546(10) 0.1021(7) Uani 1 1 d . . . . .
Cl4 Cl 0.62966(15) 0.2170(2) 0.38842(11) 0.1150(8) Uani 1 1 d . . . . .
Cl5 Cl 0.8239(3) 0.3341(2) 0.30678(13) 0.1405(9) Uani 1 1 d . . . . .
C16 C 0.8045(5) 0.1932(6) 0.3625(3) 0.0696(17) Uani 1 1 d . . . . .
H16 H 0.8337 0.1170 0.3377 0.084 Uiso 1 1 calc R . . . .
Cl2 Cl 0.2891(2) 0.6101(2) 0.12479(11) 0.1209(8) Uani 1 1 d . . . . .
N10A N 0.1572(3) 1.0008(3) -0.23751(19) 0.0341(9) Uani 1 1 d . . . . .
N9 N 0.1478(3) 1.1494(4) -0.3479(2) 0.0403(10) Uani 1 1 d . . . . .
Cl3 Cl 0.41442(19) 0.5042(2) 0.25715(11) 0.1271(9) Uani 1 1 d . . . . .
N3A N -0.1161(3) 0.9398(4) -0.18793(19) 0.0383(9) Uani 1 1 d . . . . .
Cl1 Cl 0.1648(2) 0.4525(2) 0.23215(15) 0.1401(10) Uani 1 1 d . . . . .
N14B N 0.0321(4) 0.9572(4) -0.10198(19) 0.0403(10) Uani 1 1 d . . . . .
N7B N -0.0589(3) 1.1705(4) -0.2757(2) 0.0409(10) Uani 1 1 d . . . . .
N2 N -0.1162(4) 0.8161(4) -0.0695(2) 0.0441(10) Uani 1 1 d . . . . .
C14E C -0.0528(4) 1.0284(4) -0.1613(2) 0.0362(11) Uani 1 1 d . . . . .
H14E H -0.1287 1.0999 -0.1454 0.043 Uiso 1 1 calc R . . . .
C10 C 0.2318(4) 1.0800(5) -0.2875(2) 0.0431(12) Uani 1 1 d . . . . .
H10A H 0.2533 1.1456 -0.2654 0.052 Uiso 1 1 calc R . . . .
H10B H 0.3184 1.0203 -0.3020 0.052 Uiso 1 1 calc R . . . .
C14D C 0.0279(4) 1.0964(4) -0.2165(2) 0.0388(11) Uani 1 1 d . . . . .
H14D H 0.0543 1.1629 -0.1964 0.047 Uiso 1 1 calc R . . . .
C10B C 0.2407(4) 0.9288(5) -0.1753(2) 0.0386(11) Uani 1 1 d . . . . .
H10C H 0.2613 0.9968 -0.1539 0.046 Uiso 1 1 calc R . . . .
C14A C 0.1579(4) 0.8554(4) -0.1223(2) 0.0384(11) Uani 1 1 d . . . . .
H14A H 0.1304 0.7912 -0.1437 0.046 Uiso 1 1 calc R . . . .
C3B C -0.2045(4) 1.0193(5) -0.2467(2) 0.0412(12) Uani 1 1 d . . . . .
H3B H -0.2775 1.0919 -0.2299 0.049 Uiso 1 1 calc R . . . .
C8 C 0.0202(4) 1.2422(5) -0.3250(3) 0.0484(13) Uani 1 1 d . . . . .
H8A H 0.0433 1.3077 -0.3035 0.058 Uiso 1 1 calc R . . . .
H8B H -0.0359 1.2911 -0.3652 0.058 Uiso 1 1 calc R . . . .
C3 C -0.1983(5) 0.8845(5) -0.1306(3) 0.0491(13) Uani 1 1 d . . . . .
H3A H -0.2753 0.9576 -0.1183 0.059 Uiso 1 1 calc R . . . .
H3C H -0.2361 0.8212 -0.1462 0.059 Uiso 1 1 calc R . . . .
C1'' C 0.2249(5) 1.2141(5) -0.4041(3) 0.0494(13) Uani 1 1 d . . . . .
H1'' H 0.3160 1.1477 -0.4070 0.059 Uiso 1 1 calc R . . . .
C7A C -0.1228(4) 1.0827(4) -0.3040(2) 0.0397(12) Uani 1 1 d . . . . .
H7A H -0.0484 1.0103 -0.3202 0.048 Uiso 1 1 calc R . . . .
C1 C -0.0548(5) 0.9093(5) -0.0475(3) 0.0471(13) Uani 1 1 d . . . . .
H1A H -0.1279 0.9856 -0.0352 0.056 Uiso 1 1 calc R . . . .
H1B H -0.0003 0.8637 -0.0064 0.056 Uiso 1 1 calc R . . . .
C7 C -0.2132(5) 1.1635(5) -0.3658(3) 0.0584(15) Uani 1 1 d . . . . .
H7B H -0.1562 1.1989 -0.4025 0.070 Uiso 1 1 calc R . . . .
H7C H -0.2830 1.2398 -0.3513 0.070 Uiso 1 1 calc R . . . .
C1' C -0.1929(5) 0.7479(5) -0.0147(3) 0.0518(14) Uani 1 1 d . . . . .
H1' H -0.2272 0.6884 -0.0365 0.062 Uiso 1 1 calc R . . . .
C11 C 0.3788(4) 0.8317(5) -0.1940(3) 0.0512(14) Uani 1 1 d . . . . .
H11A H 0.3612 0.7651 -0.2168 0.061 Uiso 1 1 calc R . . . .
H11B H 0.4309 0.8819 -0.2265 0.061 Uiso 1 1 calc R . . . .
C14 C 0.2444(5) 0.7784(5) -0.0581(3) 0.0537(14) Uani 1 1 d . . . . .
H14B H 0.2609 0.8428 -0.0333 0.064 Uiso 1 1 calc R . . . .
H14C H 0.1925 0.7258 -0.0270 0.064 Uiso 1 1 calc R . . . .
C7' C -0.0935(6) 0.6560(6) 0.0417(3) 0.0769(19) Uani 1 1 d . . . . .
H7'A H -0.0088 0.6095 0.0191 0.092 Uiso 1 1 calc R . . . .
H7'B H -0.0697 0.7124 0.0693 0.092 Uiso 1 1 calc R . . . .
C13 C 0.3834(5) 0.6837(5) -0.0775(3) 0.0600(15) Uani 1 1 d . . . . .
H13A H 0.4374 0.6421 -0.0359 0.072 Uiso 1 1 calc R . . . .
H13B H 0.3674 0.6122 -0.0971 0.072 Uiso 1 1 calc R . . . .
C7'' C 0.1556(6) 1.2302(6) -0.4732(3) 0.0713(17) Uani 1 1 d . . . . .
H7'C H 0.1437 1.1437 -0.4763 0.086 Uiso 1 1 calc R . . . .
H7'D H 0.0639 1.2941 -0.4721 0.086 Uiso 1 1 calc R . . . .
C12 C 0.4640(5) 0.7600(5) -0.1300(3) 0.0580(15) Uani 1 1 d . . . . .
H12A H 0.4878 0.8257 -0.1090 0.070 Uiso 1 1 calc R . . . .
H12B H 0.5494 0.6972 -0.1434 0.070 Uiso 1 1 calc R . . . .
C6 C -0.2847(5) 1.0769(6) -0.3944(3) 0.0671(17) Uani 1 1 d . . . . .
H6A H -0.3465 1.1331 -0.4312 0.080 Uiso 1 1 calc R . . . .
H6B H -0.2155 1.0070 -0.4142 0.080 Uiso 1 1 calc R . . . .
C4 C -0.2737(5) 0.9311(5) -0.2761(3) 0.0564(15) Uani 1 1 d . . . . .
H4A H -0.2026 0.8568 -0.2916 0.068 Uiso 1 1 calc R . . . .
H4B H -0.3287 0.8928 -0.2395 0.068 Uiso 1 1 calc R . . . .
C2' C -0.3198(6) 0.8412(6) 0.0167(3) 0.0748(18) Uani 1 1 d . . . . .
H2'A H -0.2879 0.8988 0.0402 0.090 Uiso 1 1 calc R . . . .
H2'B H -0.3770 0.8995 -0.0214 0.090 Uiso 1 1 calc R . . . .
C5 C -0.3664(5) 1.0121(6) -0.3371(3) 0.0701(18) Uani 1 1 d . . . . .
H5A H -0.4056 0.9527 -0.3553 0.084 Uiso 1 1 calc R . . . .
H5B H -0.4422 1.0818 -0.3209 0.084 Uiso 1 1 calc R . . . .
C6'' C 0.2321(8) 1.2778(8) -0.5394(3) 0.103(2) Uani 1 1 d . . . . .
H6'A H 0.3282 1.2226 -0.5370 0.124 Uiso 1 1 calc R . . . .
H6'B H 0.1925 1.2613 -0.5790 0.124 Uiso 1 1 calc R . . . .
C2'' C 0.2540(6) 1.3417(6) -0.3916(3) 0.0769(19) Uani 1 1 d . . . . .
H2'C H 0.1673 1.4140 -0.3949 0.092 Uiso 1 1 calc R . . . .
H2'D H 0.2855 1.3245 -0.3442 0.092 Uiso 1 1 calc R . . . .
C15 C 0.2587(5) 0.5684(6) 0.2140(3) 0.0758(19) Uani 1 1 d . . . . .
H15 H 0.2048 0.6509 0.2307 0.091 Uiso 1 1 calc R . . . .
C3'' C 0.3573(7) 1.3903(8) -0.4393(4) 0.103(3) Uani 1 1 d . . . . .
H3'A H 0.4347 1.3123 -0.4458 0.124 Uiso 1 1 calc R . . . .
H3'B H 0.3922 1.4468 -0.4165 0.124 Uiso 1 1 calc R . . . .
C3' C -0.4107(6) 0.7741(7) 0.0678(3) 0.087(2) Uani 1 1 d . . . . .
H3'C H -0.5016 0.8386 0.0704 0.104 Uiso 1 1 calc R . . . .
H3'D H -0.4220 0.6987 0.0500 0.104 Uiso 1 1 calc R . . . .
C4'' C 0.3082(9) 1.4692(8) -0.5104(5) 0.121(3) Uani 1 1 d . . . . .
H4'A H 0.2524 1.5590 -0.5042 0.145 Uiso 1 1 calc R . . . .
H4'B H 0.3896 1.4801 -0.5379 0.145 Uiso 1 1 calc R . . . .
C6' C -0.1471(7) 0.5521(7) 0.0902(4) 0.104(2) Uani 1 1 d . . . . .
H6'C H -0.0687 0.4761 0.1079 0.125 Uiso 1 1 calc R . . . .
H6'D H -0.2024 0.5192 0.0637 0.125 Uiso 1 1 calc R . . . .
C5' C -0.2333(8) 0.6013(9) 0.1512(4) 0.112(3) Uani 1 1 d . . . . .
H5'A H -0.2661 0.5274 0.1768 0.134 Uiso 1 1 calc R . . . .
H5'B H -0.1720 0.6180 0.1816 0.134 Uiso 1 1 calc R . . . .
C4' C -0.3556(8) 0.7238(9) 0.1391(4) 0.106(3) Uani 1 1 d . . . . .
H4'C H -0.4302 0.7054 0.1700 0.127 Uiso 1 1 calc R . . . .
H4'D H -0.3316 0.7968 0.1534 0.127 Uiso 1 1 calc R . . . .
C5'' C 0.2292(9) 1.4210(9) -0.5527(4) 0.130(3) Uani 1 1 d . . . . .
H5'C H 0.2592 1.4430 -0.6008 0.156 Uiso 1 1 calc R . . . .
H5'D H 0.1330 1.4741 -0.5492 0.156 Uiso 1 1 calc R . . . .

loop_
_atom_site_aniso_label
_atom_site_aniso_U_11
_atom_site_aniso_U_22
_atom_site_aniso_U_33
_atom_site_aniso_U_23
_atom_site_aniso_U_13
_atom_site_aniso_U_12
Cl6 0.0858(12) 0.1384(17) 0.0774(13) -0.0248(12) -0.0243(9) -0.0169(11)
Cl4 0.0635(11) 0.168(2) 0.1107(17) -0.0611(15) 0.0034(10) -0.0090(11)
Cl5 0.220(2) 0.1109(17) 0.0970(18) 0.0022(14) -0.0047(17) -0.0718(17)
C16 0.068(4) 0.078(4) 0.060(4) -0.022(3) -0.008(3) -0.009(3)
Cl2 0.1493(17) 0.0966(15) 0.0757(14) 0.0006(12) 0.0149(12) 0.0089(12)
N10A 0.030(2) 0.034(2) 0.037(2) -0.0086(19) 0.0051(17) -0.0077(17)
N9 0.038(2) 0.043(2) 0.036(2) 0.002(2) 0.0051(18) -0.0139(19)
Cl3 0.0992(14) 0.1469(19) 0.0990(17) -0.0139(15) -0.0115(12) 0.0137(12)
N3A 0.039(2) 0.043(2) 0.034(2) -0.007(2) 0.0004(17) -0.0140(18)
Cl1 0.1454(18) 0.0990(15) 0.184(3) -0.0376(16) 0.0460(17) -0.0537(13)
N14B 0.043(2) 0.046(2) 0.032(2) -0.008(2) 0.0042(18) -0.0137(19)
N7B 0.037(2) 0.043(2) 0.040(2) -0.004(2) 0.0043(18) -0.0112(19)
N2 0.044(2) 0.056(3) 0.037(2) -0.005(2) 0.0078(19) -0.025(2)
C14E 0.036(2) 0.033(3) 0.038(3) -0.008(2) 0.003(2) -0.007(2)
C10 0.041(3) 0.049(3) 0.041(3) -0.007(3) 0.007(2) -0.019(2)
C14D 0.042(3) 0.033(3) 0.044(3) -0.009(2) 0.006(2) -0.015(2)
C10B 0.033(3) 0.048(3) 0.038(3) -0.012(2) -0.001(2) -0.013(2)
C14A 0.040(3) 0.043(3) 0.035(3) -0.010(2) 0.003(2) -0.015(2)
C3B 0.033(3) 0.048(3) 0.043(3) -0.012(3) 0.000(2) -0.011(2)
C8 0.047(3) 0.040(3) 0.055(4) 0.000(3) 0.008(2) -0.016(2)
C3 0.047(3) 0.053(3) 0.049(3) -0.005(3) 0.006(2) -0.022(3)
C1'' 0.045(3) 0.055(3) 0.047(3) -0.001(3) 0.008(2) -0.021(3)
C7A 0.035(3) 0.037(3) 0.043(3) -0.002(2) 0.005(2) -0.007(2)
C1 0.049(3) 0.061(3) 0.036(3) -0.010(3) 0.001(2) -0.024(3)
C7 0.044(3) 0.066(4) 0.052(4) 0.005(3) -0.003(3) -0.006(3)
C1' 0.062(3) 0.058(3) 0.041(3) -0.008(3) 0.004(3) -0.028(3)
C11 0.036(3) 0.059(3) 0.053(4) -0.006(3) 0.003(2) -0.010(2)
C14 0.057(3) 0.061(3) 0.040(3) -0.004(3) -0.003(2) -0.016(3)
C7' 0.085(4) 0.070(4) 0.072(5) 0.016(4) 0.003(3) -0.037(3)
C13 0.056(3) 0.063(4) 0.055(4) -0.006(3) -0.010(3) -0.009(3)
C7'' 0.081(4) 0.093(5) 0.042(4) 0.000(3) 0.002(3) -0.037(3)
C12 0.035(3) 0.068(4) 0.064(4) -0.005(3) -0.009(3) -0.008(3)
C6 0.050(3) 0.095(4) 0.055(4) -0.010(4) -0.013(3) -0.017(3)
C4 0.048(3) 0.075(4) 0.052(4) -0.003(3) -0.001(3) -0.033(3)
C2' 0.080(4) 0.079(4) 0.055(4) 0.003(4) 0.023(3) -0.025(3)
C5 0.050(3) 0.115(5) 0.047(4) -0.004(4) -0.011(3) -0.031(3)
C6'' 0.153(6) 0.115(6) 0.044(4) 0.000(4) 0.004(4) -0.054(5)
C2'' 0.102(4) 0.080(4) 0.070(5) -0.005(4) 0.014(4) -0.068(4)
C15 0.074(4) 0.057(4) 0.078(5) -0.008(4) 0.019(3) 0.001(3)
C3'' 0.090(5) 0.113(6) 0.117(7) -0.001(5) 0.002(5) -0.060(4)
C3' 0.082(4) 0.118(6) 0.065(5) -0.007(4) 0.032(4) -0.051(4)
C4'' 0.149(7) 0.109(7) 0.108(8) 0.020(6) -0.005(6) -0.068(6)
C6' 0.117(5) 0.094(5) 0.096(6) 0.014(5) -0.001(5) -0.047(5)
C5' 0.135(7) 0.146(8) 0.054(5) 0.005(5) -0.002(5) -0.058(6)
C4' 0.152(7) 0.131(7) 0.056(5) -0.029(5) 0.036(5) -0.077(6)
C5'' 0.167(8) 0.136(8) 0.083(7) 0.034(6) -0.001(6) -0.072(7)

loop_
_atom_type_symbol
_atom_type_description
_atom_type_scat_dispersion_real
_atom_type_scat_dispersion_imag
_atom_type_scat_source
C C 0.0033 0.0016 'International Tables Vol C Tables 4.2.6.8 and 6.1.1.4'
H H 0.0000 0.0000 'International Tables Vol C Tables 4.2.6.8 and 6.1.1.4'
N N 0.0061 0.0033 'International Tables Vol C Tables 4.2.6.8 and 6.1.1.4'
O O 0.0106 0.0060 'International Tables Vol C Tables 4.2.6.8 and 6.1.1.4'
Cl Cl 0.1484 0.1585 'International Tables Vol C Tables 4.2.6.8 and 6.1.1.4'

loop_
_geom_angle_atom_site_label_1
_geom_angle_atom_site_label_2
_geom_angle_atom_site_label_3
_geom_angle
_geom_angle_site_symmetry_1
_geom_angle_site_symmetry_3
_geom_angle_publ_flag
Cl6 C16 Cl4 109.4(3) . . ?
Cl5 C16 Cl6 112.1(3) . . ?
Cl5 C16 Cl4 110.3(3) . . ?
C10 N10A C14D 107.4(3) . . ?
C10 N10A C10B 111.2(3) . . ?
C14D N10A C10B 109.6(3) . . ?
C10 N9 C8 108.6(4) . . ?
C10 N9 C1'' 112.4(3) . . ?
C8 N9 C1'' 114.1(3) . . ?
C3B N3A C14E 109.1(3) . . ?
C3B N3A C3 110.8(3) . . ?
C3 N3A C14E 107.9(4) . . ?
C14E N14B C14A 111.3(3) . . ?
C1 N14B C14E 108.1(3) . . ?
C1 N14B C14A 116.8(4) . . ?
C14D N7B C7A 112.0(4) . . ?
C8 N7B C14D 108.3(3) . . ?
C8 N7B C7A 116.1(4) . . ?
C3 N2 C1 109.4(4) . . ?
C3 N2 C1' 112.5(3) . . ?
C1 N2 C1' 115.3(4) . . ?
N3A C14E C14D 112.7(4) . . ?
N14B C14E N3A 111.9(4) . . ?
N14B C14E C14D 110.5(3) . . ?
N9 C10 N10A 110.1(3) . . ?
N10A C14D C14E 112.4(3) . . ?
N7B C14D N10A 112.1(4) . . ?
N7B C14D C14E 110.4(3) . . ?
N10A C10B C14A 110.3(3) . . ?
N10A C10B C11 112.2(4) . . ?
C14A C10B C11 111.1(4) . . ?
N14B C14A C10B 108.1(3) . . ?
N14B C14A C14 110.3(4) . . ?
C10B C14A C14 110.7(3) . . ?
N3A C3B C7A 111.2(3) . . ?
N3A C3B C4 111.0(4) . . ?
C7A C3B C4 109.5(4) . . ?
N7B C8 N9 111.5(3) . . ?
N2 C3 N3A 112.0(3) . . ?
N9 C1'' C7'' 108.2(4) . . ?
N9 C1'' C2'' 115.9(4) . . ?
C2'' C1'' C7'' 114.9(5) . . ?
N7B C7A C3B 109.3(4) . . ?
N7B C7A C7 110.7(4) . . ?
C3B C7A C7 111.6(4) . . ?
N14B C1 N2 111.0(4) . . ?
C7A C7 C6 111.9(4) . . ?
N2 C1' C7' 109.7(4) . . ?
N2 C1' C2' 115.4(4) . . ?
C7' C1' C2' 111.6(5) . . ?
C12 C11 C10B 111.6(4) . . ?
C13 C14 C14A 112.2(4) . . ?
C6' C7' C1' 115.6(5) . . ?
C12 C13 C14 111.0(4) . . ?
C6'' C7'' C1'' 116.2(5) . . ?
C11 C12 C13 110.4(4) . . ?
C5 C6 C7 110.5(5) . . ?
C5 C4 C3B 111.8(4) . . ?
C3' C2' C1' 117.1(5) . . ?
C6 C5 C4 110.7(4) . . ?
C5'' C6'' C7'' 116.0(7) . . ?
C3'' C2'' C1'' 116.4(6) . . ?
Cl3 C15 Cl2 110.1(3) . . ?
Cl1 C15 Cl2 111.1(4) . . ?
Cl1 C15 Cl3 110.2(3) . . ?
C2'' C3'' C4'' 116.9(6) . . ?
C4' C3' C2' 114.2(5) . . ?
C5'' C4'' C3'' 121.1(7) . . ?
C7' C6' C5' 115.1(7) . . ?
C4' C5' C6' 119.9(6) . . ?
C3' C4' C5' 118.6(6) . . ?
C4'' C5'' C6'' 120.9(7) . . ?

loop_
_geom_bond_atom_site_label_1
_geom_bond_atom_site_label_2
_geom_bond_distance
_geom_bond_site_symmetry_2
_geom_bond_publ_flag
Cl6 C16 1.727(5) . ?
Cl4 C16 1.757(5) . ?
Cl5 C16 1.709(6) . ?
Cl2 C15 1.737(6) . ?
N10A C10 1.468(5) . ?
N10A C14D 1.475(5) . ?
N10A C10B 1.478(5) . ?
N9 C10 1.449(5) . ?
N9 C8 1.464(5) . ?
N9 C1'' 1.471(5) . ?
Cl3 C15 1.733(6) . ?
N3A C14E 1.473(5) . ?
N3A C3B 1.469(5) . ?
N3A C3 1.472(5) . ?
Cl1 C15 1.731(6) . ?
N14B C14E 1.441(5) . ?
N14B C14A 1.481(5) . ?
N14B C1 1.437(5) . ?
N7B C14D 1.454(5) . ?
N7B C8 1.445(5) . ?
N7B C7A 1.487(6) . ?
N2 C3 1.448(6) . ?
N2 C1 1.457(6) . ?
N2 C1' 1.469(5) . ?
C14E C14D 1.498(6) . ?
C10B C14A 1.517(6) . ?
C10B C11 1.528(6) . ?
C14A C14 1.532(6) . ?
C3B C7A 1.505(6) . ?
C3B C4 1.538(6) . ?
C1'' C7'' 1.531(7) . ?
C1'' C2'' 1.531(7) . ?
C7A C7 1.524(6) . ?
C7 C6 1.532(7) . ?
C1' C7' 1.527(7) . ?
C1' C2' 1.530(7) . ?
C11 C12 1.513(6) . ?
C14 C13 1.528(6) . ?
C7' C6' 1.501(7) . ?
C13 C12 1.514(6) . ?
C7'' C6'' 1.529(8) . ?
C6 C5 1.514(7) . ?
C4 C5 1.524(6) . ?
C2' C3' 1.519(7) . ?
C6'' C5'' 1.471(10) . ?
C2'' C3'' 1.483(8) . ?
C3'' C4'' 1.508(9) . ?
C3' C4' 1.481(8) . ?
C4'' C5'' 1.452(10) . ?
C6' C5' 1.502(10) . ?
C5' C4' 1.488(9) . ?
